data_1564327
loop_
_publ_author_name
'Dong, Xinrui'
'Jiang, Wenhua'
'Hua, Dexiang'
'Wang, Xiaohui'
'Xu, Liang'
'Wu, Xiaoxing'

_publ_section_title
;
 Radical-Mediated Vicinal Addition of Alkoxysulfonyl/Fluorosulfonyl and
 Trifluoromethyl Groups to Aryl Alkyl Alkynes
;
_journal_name_full 'Chemical Science'
_journal_paper_doi 10.1039/D1SC03315H
_journal_year 2021
_chemical_absolute_configuration unk
_chemical_formula_moiety 'C13 H14 F4 O2 S'
_chemical_formula_sum 'C13 H14 F4 O2 S'
_chemical_formula_weight 310.30
_space_group_crystal_system monoclinic
_space_group_IT_number 7
_space_group_name_Hall 'P -2yc'
_space_group_name_H-M_alt 'P 1 c 1'
_atom_sites_solution_hydrogens geom
_atom_sites_solution_primary dual
_audit_creation_date 2021-03-22
_audit_creation_method
;
Olex2 1.3
(compiled 2020.11.12 svn.r5f609507 for OlexSys, GUI svn.r6272)
;
_audit_update_record
;
2021-05-15 deposited with the CCDC.	2021-08-03 downloaded from the CCDC.
;
_cell_angle_alpha 90
_cell_angle_beta 109.425(3)
_cell_angle_gamma 90
_cell_formula_units_Z 4
_cell_length_a 11.1315(7)
_cell_length_b 8.3917(5)
_cell_length_c 15.5384(10)
_cell_measurement_reflns_used 7098
_cell_measurement_temperature 273.15
_cell_measurement_theta_max 68.487
_cell_measurement_theta_min 4.212
_cell_volume 1368.85(15)
_computing_cell_refinement 'SAINT v8.37A (Bruker, 2015)'
_computing_data_collection 'SAINT v8.37A (Bruker, 2015)'
_computing_data_reduction 'SAINT v8.37A (Bruker, 2015)'
_computing_molecular_graphics 'Olex2 1.3 (Dolomanov et al., 2009)'
_computing_publication_material 'Olex2 1.3 (Dolomanov et al., 2009)'
_computing_structure_refinement 'SHELXL 2018/3 (Sheldrick, 2015)'
_computing_structure_solution 'SHELXT 2018/2 (Sheldrick, 2018)'
_diffrn_ambient_temperature 273.15
_diffrn_detector_area_resol_mean 8
_diffrn_measured_fraction_theta_full 0.990
_diffrn_measured_fraction_theta_max 0.985
_diffrn_measurement_device_type 'Bruker SMART APEX CCD area detector'
_diffrn_measurement_method '\w and \f scans'
_diffrn_radiation_monochromator graphite
_diffrn_radiation_type CuK\a
_diffrn_radiation_wavelength 1.54178
_diffrn_reflns_av_R_equivalents 0.0193
_diffrn_reflns_av_unetI/netI 0.0321
_diffrn_reflns_Laue_measured_fraction_full 0.990
_diffrn_reflns_Laue_measured_fraction_max 0.985
_diffrn_reflns_limit_h_max 12
_diffrn_reflns_limit_h_min -13
_diffrn_reflns_limit_k_max 10
_diffrn_reflns_limit_k_min -9
_diffrn_reflns_limit_l_max 18
_diffrn_reflns_limit_l_min -16
_diffrn_reflns_number 8209
_diffrn_reflns_point_group_measured_fraction_full 0.733
_diffrn_reflns_point_group_measured_fraction_max 0.726
_diffrn_reflns_theta_full 67.679
_diffrn_reflns_theta_max 68.482
_diffrn_reflns_theta_min 4.211
_diffrn_source 'sealed tube'
_diffrn_source_current 0.64
_diffrn_source_power 0.0286272
_diffrn_source_voltage 44.73
_exptl_absorpt_coefficient_mu 2.556
_exptl_absorpt_correction_T_max 0.7531
_exptl_absorpt_correction_T_min 0.6861
_exptl_absorpt_correction_type multi-scan
_exptl_absorpt_process_details
;
SADABS-2016/2 (Bruker,2016/2) was used for absorption correction.
wR2(int) was 0.0654 before and 0.0388 after correction.
The Ratio of minimum to maximum transmission is 0.9110.
The \l/2 correction factor is Not present.
;
_exptl_crystal_colour colourless
_exptl_crystal_colour_primary colourless
_exptl_crystal_density_diffrn 1.506
_exptl_crystal_description block
_exptl_crystal_F_000 640
_exptl_crystal_size_max 0.12
_exptl_crystal_size_mid 0.11
_exptl_crystal_size_min 0.1
_refine_diff_density_max 0.208
_refine_diff_density_min -0.242
_refine_diff_density_rms 0.038
_refine_ls_abs_structure_details
;
 Flack x determined using 1114 quotients [(I+)-(I-)]/[(I+)+(I-)]
 (Parsons, Flack and Wagner, Acta Cryst. B69 (2013) 249-259).
;
_refine_ls_abs_structure_Flack 0.056(8)
_refine_ls_extinction_method none
_refine_ls_goodness_of_fit_ref 1.068
_refine_ls_hydrogen_treatment constr
_refine_ls_matrix_type full
_refine_ls_number_parameters 367
_refine_ls_number_reflns 3662
_refine_ls_number_restraints 3
_refine_ls_restrained_S_all 1.071
_refine_ls_R_factor_all 0.0249
_refine_ls_R_factor_gt 0.0246
_refine_ls_shift/su_max 0.000
_refine_ls_shift/su_mean 0.000
_refine_ls_structure_factor_coef Fsqd
_refine_ls_weighting_details 'w=1/[\s^2^(Fo^2^)+(0.0426P)^2^+0.0171P] where P=(Fo^2^+2Fc^2^)/3'
_refine_ls_weighting_scheme calc
_refine_ls_wR_factor_gt 0.0623
_refine_ls_wR_factor_ref 0.0625
_reflns_Friedel_coverage 0.472
_reflns_Friedel_fraction_full 0.474
_reflns_Friedel_fraction_max 0.467
_reflns_number_gt 3604
_reflns_number_total 3662
_reflns_threshold_expression 'I > 2\s(I)'
_cod_data_source_file d1sc03315h2.cif
_cod_data_source_block ykd
_cod_database_code 1564327
_shelx_shelxl_version_number 2018/3
_shelx_space_group_comment
;
The symmetry employed for this shelxl refinement is uniquely defined
by the following loop, which should always be used as a source of
symmetry information in preference to the above space-group names.
They are only intended as comments.
;
_shelx_estimated_absorpt_t_max 0.784
_shelx_estimated_absorpt_t_min 0.749
_olex2_refinement_description
;
1. Fixed Uiso
 At 1.2 times of:
  All C(H) groups
 At 1.5 times of:
  All C(H,H,H) groups
2. Rigid bond restraints
 S1, O1
 with sigma for 1-2 distances of 0.001 and sigma for 1-3 distances of 0.002
3.a Aromatic/amide H refined with riding coordinates:
 C9(H9), C10(H10), C11(H11), C12(H12), C13(H13), C9A(H9A), C10A(H10A),
 C11A(H11A), C12A(H12A), C13A(H13A)
3.b Idealised Me refined as rotating group:
 C1(H1A,H1B,H1C), C6(H6A,H6B,H6C), C7(H7A,H7B,H7C), C1A(H1AA,H1AB,H1AC),
 C6A(H6AA,H6AB,H6AC), C7A(H7AA,H7AB,H7AC)
;
_olex2_submission_special_instructions 'No special instructions were received'

loop_
_space_group_symop_operation_xyz
'x, y, z'
'x, -y, z+1/2'

loop_
_atom_site_label
_atom_site_type_symbol
_atom_site_fract_x
_atom_site_fract_y
_atom_site_fract_z
_atom_site_U_iso_or_equiv
_atom_site_adp_type
_atom_site_occupancy
_atom_site_site_symmetry_order
_atom_site_calc_flag
_atom_site_refinement_flags_posn
_atom_site_refinement_flags_adp
_atom_site_refinement_flags_occupancy
_atom_site_disorder_assembly
_atom_site_disorder_group
S1 S 0.12635(5) 0.47183(7) 0.50060(3) 0.03625(15) Uani 1 1 d . U . . .
F1 F -0.00435(15) 0.5222(2) 0.49991(12) 0.0554(4) Uani 1 1 d . . . . .
F2 F 0.35529(14) 0.32400(18) 0.50394(9) 0.0416(3) Uani 1 1 d . . . . .
F3 F 0.46897(13) 0.1835(2) 0.61471(9) 0.0437(3) Uani 1 1 d . . . . .
F4 F 0.28428(14) 0.09947(17) 0.53494(10) 0.0434(3) Uani 1 1 d . . . . .
O1 O 0.18503(19) 0.6050(2) 0.47361(12) 0.0462(4) Uani 1 1 d . U . . .
O2 O 0.10914(18) 0.3313(2) 0.44619(12) 0.0438(4) Uani 1 1 d . . . . .
C1 C 0.2715(3) 0.5387(3) 0.78246(16) 0.0423(6) Uani 1 1 d . . . . .
H1A H 0.278165 0.437250 0.812220 0.064 Uiso 1 1 calc R U . . .
H1B H 0.250350 0.619118 0.818956 0.064 Uiso 1 1 calc R U . . .
H1C H 0.351459 0.564538 0.774900 0.064 Uiso 1 1 calc R U . . .
C2 C 0.1669(2) 0.5311(3) 0.68845(15) 0.0309(4) Uani 1 1 d . . . . .
C3 C 0.20749(19) 0.4278(2) 0.61949(13) 0.0255(4) Uani 1 1 d . . . . .
C4 C 0.29453(18) 0.3108(2) 0.63890(13) 0.0249(4) Uani 1 1 d . . . . .
C5 C 0.3485(2) 0.2304(3) 0.57136(14) 0.0314(4) Uani 1 1 d . . . . .
C6 C 0.1454(3) 0.7060(3) 0.65643(19) 0.0432(5) Uani 1 1 d . . . . .
H6A H 0.127856 0.769143 0.702386 0.065 Uiso 1 1 calc R U . . .
H6B H 0.074540 0.711965 0.600645 0.065 Uiso 1 1 calc R U . . .
H6C H 0.220513 0.745778 0.646353 0.065 Uiso 1 1 calc R U . . .
C7 C 0.0459(3) 0.4629(4) 0.7016(2) 0.0479(6) Uani 1 1 d . . . . .
H7A H 0.061138 0.354682 0.722463 0.072 Uiso 1 1 calc R U . . .
H7B H -0.022894 0.465806 0.644529 0.072 Uiso 1 1 calc R U . . .
H7C H 0.024089 0.525510 0.745898 0.072 Uiso 1 1 calc R U . . .
C8 C 0.34487(18) 0.2316(2) 0.73032(14) 0.0253(4) Uani 1 1 d . . . . .
C9 C 0.26839(19) 0.1183(3) 0.75245(14) 0.0303(4) Uani 1 1 d . . . . .
H9 H 0.187882 0.095630 0.711511 0.036 Uiso 1 1 calc R U . . .
C10 C 0.3122(2) 0.0396(3) 0.83533(17) 0.0360(5) Uani 1 1 d . . . . .
H10 H 0.261178 -0.036544 0.849666 0.043 Uiso 1 1 calc R U . . .
C11 C 0.4311(2) 0.0734(3) 0.89685(15) 0.0362(5) Uani 1 1 d . . . . .
H11 H 0.459789 0.021028 0.952750 0.043 Uiso 1 1 calc R U . . .
C12 C 0.5080(2) 0.1861(3) 0.87490(15) 0.0330(4) Uani 1 1 d . . . . .
H12 H 0.587757 0.209927 0.916505 0.040 Uiso 1 1 calc R U . . .
C13 C 0.4661(2) 0.2626(3) 0.79148(15) 0.0292(4) Uani 1 1 d . . . . .
H13 H 0.518926 0.334878 0.776136 0.035 Uiso 1 1 calc R U . . .
S1A S 0.84598(5) 0.00332(7) 0.51055(4) 0.03472(14) Uani 1 1 d . . . . .
F1A F 0.72980(15) 0.0426(2) 0.53831(10) 0.0460(4) Uani 1 1 d . . . . .
F2A F 0.78312(14) 0.33037(19) 0.52817(10) 0.0431(3) Uani 1 1 d . . . . .
F3A F 0.6899(2) 0.48009(19) 0.41657(12) 0.0540(4) Uani 1 1 d . . . . .
F4A F 0.58531(15) 0.2914(2) 0.45099(12) 0.0525(4) Uani 1 1 d . . . . .
O1A O 0.95567(18) 0.0697(3) 0.57368(12) 0.0483(4) Uani 1 1 d . . . . .
O2A O 0.83913(17) -0.1663(2) 0.49881(13) 0.0430(4) Uani 1 1 d . . . . .
C1A C 0.8870(2) 0.1073(3) 0.26237(16) 0.0372(5) Uani 1 1 d . . . . .
H1AA H 0.806046 0.130021 0.217080 0.056 Uiso 1 1 calc R U . . .
H1AB H 0.940996 0.055072 0.234136 0.056 Uiso 1 1 calc R U . . .
H1AC H 0.926141 0.205104 0.289866 0.056 Uiso 1 1 calc R U . . .
C2A C 0.8675(2) -0.0018(3) 0.33603(16) 0.0288(4) Uani 1 1 d . . . . .
C3A C 0.80733(18) 0.0909(2) 0.39885(13) 0.0249(4) Uani 1 1 d . . . . .
C4A C 0.73353(19) 0.2214(3) 0.37721(14) 0.0261(4) Uani 1 1 d . . . . .
C5A C 0.6981(2) 0.3293(3) 0.44420(16) 0.0356(5) Uani 1 1 d . . . . .
C6A C 1.0028(2) -0.0600(3) 0.39261(19) 0.0401(5) Uani 1 1 d . . . . .
H6AA H 1.044773 -0.100285 0.352242 0.060 Uiso 1 1 calc R U . . .
H6AB H 0.996477 -0.143104 0.433360 0.060 Uiso 1 1 calc R U . . .
H6AC H 1.050857 0.027276 0.427285 0.060 Uiso 1 1 calc R U . . .
C7A C 0.7857(2) -0.1445(3) 0.29017(18) 0.0411(5) Uani 1 1 d . . . . .
H7AA H 0.702048 -0.108294 0.254676 0.062 Uiso 1 1 calc R U . . .
H7AB H 0.779512 -0.217617 0.336012 0.062 Uiso 1 1 calc R U . . .
H7AC H 0.824177 -0.197062 0.251024 0.062 Uiso 1 1 calc R U . . .
C8A C 0.6674(2) 0.2745(3) 0.28098(15) 0.0277(4) Uani 1 1 d . . . . .
C9A C 0.5633(2) 0.1879(3) 0.22797(15) 0.0323(4) Uani 1 1 d . . . . .
H9A H 0.537220 0.098021 0.252005 0.039 Uiso 1 1 calc R U . . .
C10A C 0.4975(3) 0.2349(4) 0.13888(17) 0.0446(6) Uani 1 1 d . . . . .
H10A H 0.427583 0.176497 0.103405 0.054 Uiso 1 1 calc R U . . .
C11A C 0.5363(3) 0.3686(4) 0.10308(18) 0.0532(7) Uani 1 1 d . . . . .
H11A H 0.493402 0.399082 0.043143 0.064 Uiso 1 1 calc R U . . .
C12A C 0.6386(4) 0.4565(3) 0.1565(2) 0.0515(7) Uani 1 1 d . . . . .
H12A H 0.663419 0.547352 0.132464 0.062 Uiso 1 1 calc R U . . .
C13A C 0.7048(3) 0.4115(3) 0.24518(18) 0.0396(5) Uani 1 1 d . . . . .
H13A H 0.773519 0.471686 0.280752 0.048 Uiso 1 1 calc R U . . .

loop_
_atom_site_aniso_label
_atom_site_aniso_U_11
_atom_site_aniso_U_22
_atom_site_aniso_U_33
_atom_site_aniso_U_23
_atom_site_aniso_U_13
_atom_site_aniso_U_12
S1 0.0422(3) 0.0386(3) 0.0241(3) 0.0030(2) 0.0060(2) 0.0104(2)
F1 0.0389(8) 0.0703(11) 0.0508(10) 0.0019(8) 0.0065(7) 0.0151(7)
F2 0.0465(7) 0.0544(8) 0.0307(6) 0.0030(6) 0.0217(6) 0.0062(7)
F3 0.0347(6) 0.0620(9) 0.0351(7) -0.0036(6) 0.0125(5) 0.0166(6)
F4 0.0516(8) 0.0353(7) 0.0410(7) -0.0137(6) 0.0123(6) 0.0041(6)
O1 0.0549(10) 0.0467(10) 0.0353(8) 0.0121(8) 0.0126(8) 0.0030(8)
O2 0.0494(9) 0.0450(10) 0.0274(7) -0.0049(7) 0.0002(7) 0.0014(8)
C1 0.0508(14) 0.0439(14) 0.0292(11) -0.0106(9) 0.0090(10) 0.0110(11)
C2 0.0327(10) 0.0318(11) 0.0296(11) -0.0057(8) 0.0120(9) 0.0047(9)
C3 0.0275(9) 0.0277(10) 0.0206(8) -0.0020(8) 0.0070(7) -0.0002(8)
C4 0.0263(8) 0.0269(9) 0.0221(9) -0.0035(8) 0.0086(7) -0.0023(8)
C5 0.0326(10) 0.0358(11) 0.0253(9) -0.0025(8) 0.0092(9) 0.0075(9)
C6 0.0522(13) 0.0328(12) 0.0436(13) -0.0038(10) 0.0147(11) 0.0116(11)
C7 0.0444(13) 0.0554(16) 0.0541(15) -0.0109(13) 0.0300(12) -0.0027(12)
C8 0.0270(9) 0.0250(9) 0.0254(9) -0.0010(7) 0.0105(8) 0.0033(7)
C9 0.0273(9) 0.0340(11) 0.0286(10) -0.0017(8) 0.0081(8) -0.0008(8)
C10 0.0379(12) 0.0367(11) 0.0359(12) 0.0053(9) 0.0155(10) -0.0014(10)
C11 0.0403(11) 0.0428(12) 0.0275(10) 0.0081(9) 0.0140(9) 0.0071(10)
C12 0.0268(9) 0.0411(12) 0.0288(10) 0.0005(9) 0.0062(8) 0.0039(9)
C13 0.0263(9) 0.0327(11) 0.0294(10) -0.0008(8) 0.0102(8) 0.0002(8)
S1A 0.0316(2) 0.0433(3) 0.0259(2) 0.0079(2) 0.0051(2) -0.0004(2)
F1A 0.0435(8) 0.0633(10) 0.0347(7) 0.0075(6) 0.0179(6) 0.0004(7)
F2A 0.0452(7) 0.0521(8) 0.0303(6) -0.0130(6) 0.0104(6) 0.0025(7)
F3A 0.0793(12) 0.0351(8) 0.0484(9) -0.0054(6) 0.0222(9) 0.0163(8)
F4A 0.0365(7) 0.0775(11) 0.0501(8) -0.0126(8) 0.0232(7) 0.0060(7)
O1A 0.0394(9) 0.0638(12) 0.0324(9) 0.0062(8) -0.0006(7) -0.0033(9)
O2A 0.0417(8) 0.0375(9) 0.0468(9) 0.0152(8) 0.0104(7) 0.0030(8)
C1A 0.0430(11) 0.0414(12) 0.0362(11) -0.0046(10) 0.0252(10) 0.0003(10)
C2A 0.0266(9) 0.0280(10) 0.0331(11) -0.0058(8) 0.0119(9) -0.0003(8)
C3A 0.0231(8) 0.0279(10) 0.0229(8) -0.0004(7) 0.0067(7) -0.0024(7)
C4A 0.0252(8) 0.0284(10) 0.0265(10) -0.0029(8) 0.0108(7) -0.0027(8)
C5A 0.0359(11) 0.0393(13) 0.0323(11) -0.0039(9) 0.0122(9) 0.0081(10)
C6A 0.0296(11) 0.0407(12) 0.0514(14) -0.0024(11) 0.0155(10) 0.0054(10)
C7A 0.0385(11) 0.0373(12) 0.0504(14) -0.0146(11) 0.0185(11) -0.0052(10)
C8A 0.0320(9) 0.0264(10) 0.0276(10) 0.0024(8) 0.0136(8) 0.0048(8)
C9A 0.0345(10) 0.0328(11) 0.0291(10) 0.0016(8) 0.0101(9) 0.0034(9)
C10A 0.0461(12) 0.0506(15) 0.0308(11) -0.0035(10) 0.0043(10) 0.0101(11)
C11A 0.0759(19) 0.0532(16) 0.0295(11) 0.0109(11) 0.0163(12) 0.0246(15)
C12A 0.085(2) 0.0375(13) 0.0432(15) 0.0158(12) 0.0359(15) 0.0127(14)
C13A 0.0523(13) 0.0294(11) 0.0433(13) 0.0020(10) 0.0240(11) -0.0003(10)

loop_
_atom_type_symbol
_atom_type_description
_atom_type_scat_dispersion_real
_atom_type_scat_dispersion_imag
_atom_type_scat_source
C C 0.0181 0.0091 'International Tables Vol C Tables 4.2.6.8 and 6.1.1.4'
H H 0.0000 0.0000 'International Tables Vol C Tables 4.2.6.8 and 6.1.1.4'
F F 0.0727 0.0534 'International Tables Vol C Tables 4.2.6.8 and 6.1.1.4'
O O 0.0492 0.0322 'International Tables Vol C Tables 4.2.6.8 and 6.1.1.4'
S S 0.3331 0.5567 'International Tables Vol C Tables 4.2.6.8 and 6.1.1.4'

loop_
_geom_angle_atom_site_label_1
_geom_angle_atom_site_label_2
_geom_angle_atom_site_label_3
_geom_angle
_geom_angle_site_symmetry_1
_geom_angle_site_symmetry_3
_geom_angle_publ_flag
F1 S1 C3 102.56(9) . . ?
O1 S1 F1 108.22(12) . . ?
O1 S1 O2 117.24(12) . . ?
O1 S1 C3 109.83(11) . . ?
O2 S1 F1 106.73(11) . . ?
O2 S1 C3 111.14(10) . . ?
H1A C1 H1B 109.5 . . ?
H1A C1 H1C 109.5 . . ?
H1B C1 H1C 109.5 . . ?
C2 C1 H1A 109.5 . . ?
C2 C1 H1B 109.5 . . ?
C2 C1 H1C 109.5 . . ?
C1 C2 C3 112.06(18) . . ?
C1 C2 C6 104.7(2) . . ?
C1 C2 C7 108.0(2) . . ?
C6 C2 C3 110.91(19) . . ?
C7 C2 C3 110.57(19) . . ?
C7 C2 C6 110.4(2) . . ?
C2 C3 S1 115.45(15) . . ?
C4 C3 S1 117.28(15) . . ?
C4 C3 C2 127.27(19) . . ?
C3 C4 C5 126.01(19) . . ?
C3 C4 C8 123.53(18) . . ?
C8 C4 C5 110.30(17) . . ?
F2 C5 F3 105.04(18) . . ?
F2 C5 C4 114.72(18) . . ?
F3 C5 C4 109.85(17) . . ?
F4 C5 F2 108.39(17) . . ?
F4 C5 F3 106.07(19) . . ?
F4 C5 C4 112.19(18) . . ?
C2 C6 H6A 109.5 . . ?
C2 C6 H6B 109.5 . . ?
C2 C6 H6C 109.5 . . ?
H6A C6 H6B 109.5 . . ?
H6A C6 H6C 109.5 . . ?
H6B C6 H6C 109.5 . . ?
C2 C7 H7A 109.5 . . ?
C2 C7 H7B 109.5 . . ?
C2 C7 H7C 109.5 . . ?
H7A C7 H7B 109.5 . . ?
H7A C7 H7C 109.5 . . ?
H7B C7 H7C 109.5 . . ?
C9 C8 C4 118.03(18) . . ?
C13 C8 C4 122.47(19) . . ?
C13 C8 C9 119.45(19) . . ?
C8 C9 H9 120.0 . . ?
C10 C9 C8 120.0(2) . . ?
C10 C9 H9 120.0 . . ?
C9 C10 H10 119.8 . . ?
C11 C10 C9 120.4(2) . . ?
C11 C10 H10 119.8 . . ?
C10 C11 H11 120.1 . . ?
C10 C11 C12 119.7(2) . . ?
C12 C11 H11 120.1 . . ?
C11 C12 H12 119.9 . . ?
C13 C12 C11 120.2(2) . . ?
C13 C12 H12 119.9 . . ?
C8 C13 H13 119.9 . . ?
C12 C13 C8 120.2(2) . . ?
C12 C13 H13 119.9 . . ?
F1A S1A C3A 103.34(9) . . ?
O1A S1A F1A 109.78(12) . . ?
O1A S1A O2A 118.71(13) . . ?
O1A S1A C3A 112.67(11) . . ?
O2A S1A F1A 103.63(11) . . ?
O2A S1A C3A 107.27(11) . . ?
H1AA C1A H1AB 109.5 . . ?
H1AA C1A H1AC 109.5 . . ?
H1AB C1A H1AC 109.5 . . ?
C2A C1A H1AA 109.5 . . ?
C2A C1A H1AB 109.5 . . ?
C2A C1A H1AC 109.5 . . ?
C1A C2A C3A 111.41(17) . . ?
C1A C2A C6A 105.02(19) . . ?
C6A C2A C3A 109.89(19) . . ?
C7A C2A C1A 109.2(2) . . ?
C7A C2A C3A 111.63(18) . . ?
C7A C2A C6A 109.5(2) . . ?
C2A C3A S1A 112.62(15) . . ?
C4A C3A S1A 120.29(16) . . ?
C4A C3A C2A 127.09(19) . . ?
C3A C4A C5A 126.01(19) . . ?
C3A C4A C8A 123.29(18) . . ?
C8A C4A C5A 110.59(17) . . ?
F2A C5A F4A 107.74(19) . . ?
F2A C5A C4A 114.27(18) . . ?
F3A C5A F2A 105.1(2) . . ?
F3A C5A F4A 106.7(2) . . ?
F3A C5A C4A 110.48(19) . . ?
F4A C5A C4A 112.1(2) . . ?
C2A C6A H6AA 109.5 . . ?
C2A C6A H6AB 109.5 . . ?
C2A C6A H6AC 109.5 . . ?
H6AA C6A H6AB 109.5 . . ?
H6AA C6A H6AC 109.5 . . ?
H6AB C6A H6AC 109.5 . . ?
C2A C7A H7AA 109.5 . . ?
C2A C7A H7AB 109.5 . . ?
C2A C7A H7AC 109.5 . . ?
H7AA C7A H7AB 109.5 . . ?
H7AA C7A H7AC 109.5 . . ?
H7AB C7A H7AC 109.5 . . ?
C9A C8A C4A 118.30(19) . . ?
C9A C8A C13A 119.7(2) . . ?
C13A C8A C4A 121.9(2) . . ?
C8A C9A H9A 119.9 . . ?
C8A C9A C10A 120.2(2) . . ?
C10A C9A H9A 119.9 . . ?
C9A C10A H10A 120.0 . . ?
C11A C10A C9A 119.9(3) . . ?
C11A C10A H10A 120.0 . . ?
C10A C11A H11A 120.1 . . ?
C12A C11A C10A 119.8(2) . . ?
C12A C11A H11A 120.1 . . ?
C11A C12A H12A 119.6 . . ?
C11A C12A C13A 120.9(3) . . ?
C13A C12A H12A 119.6 . . ?
C8A C13A H13A 120.3 . . ?
C12A C13A C8A 119.4(3) . . ?
C12A C13A H13A 120.3 . . ?

loop_
_geom_bond_atom_site_label_1
_geom_bond_atom_site_label_2
_geom_bond_distance
_geom_bond_site_symmetry_2
_geom_bond_publ_flag
S1 F1 1.5118(17) . ?
S1 O1 1.426(2) . ?
S1 O2 1.4262(19) . ?
S1 C3 1.804(2) . ?
F2 C5 1.331(3) . ?
F3 C5 1.343(3) . ?
F4 C5 1.331(3) . ?
C1 H1A 0.9600 . ?
C1 H1B 0.9600 . ?
C1 H1C 0.9600 . ?
C1 C2 1.537(3) . ?
C2 C3 1.557(3) . ?
C2 C6 1.543(3) . ?
C2 C7 1.538(3) . ?
C3 C4 1.342(3) . ?
C4 C5 1.529(3) . ?
C4 C8 1.498(3) . ?
C6 H6A 0.9600 . ?
C6 H6B 0.9600 . ?
C6 H6C 0.9600 . ?
C7 H7A 0.9600 . ?
C7 H7B 0.9600 . ?
C7 H7C 0.9600 . ?
C8 C9 1.393(3) . ?
C8 C13 1.392(3) . ?
C9 H9 0.9300 . ?
C9 C10 1.384(3) . ?
C10 H10 0.9300 . ?
C10 C11 1.380(4) . ?
C11 H11 0.9300 . ?
C11 C12 1.391(3) . ?
C12 H12 0.9300 . ?
C12 C13 1.381(3) . ?
C13 H13 0.9300 . ?
S1A F1A 1.5291(16) . ?
S1A O1A 1.402(2) . ?
S1A O2A 1.4335(19) . ?
S1A C3A 1.800(2) . ?
F2A C5A 1.333(3) . ?
F3A C5A 1.329(3) . ?
F4A C5A 1.333(3) . ?
C1A H1AA 0.9600 . ?
C1A H1AB 0.9600 . ?
C1A H1AC 0.9600 . ?
C1A C2A 1.537(3) . ?
C2A C3A 1.562(3) . ?
C2A C6A 1.549(3) . ?
C2A C7A 1.529(3) . ?
C3A C4A 1.343(3) . ?
C4A C5A 1.527(3) . ?
C4A C8A 1.498(3) . ?
C6A H6AA 0.9600 . ?
C6A H6AB 0.9600 . ?
C6A H6AC 0.9600 . ?
C7A H7AA 0.9600 . ?
C7A H7AB 0.9600 . ?
C7A H7AC 0.9600 . ?
C8A C9A 1.384(3) . ?
C8A C13A 1.399(3) . ?
C9A H9A 0.9300 . ?
C9A C10A 1.390(3) . ?
C10A H10A 0.9300 . ?
C10A C11A 1.383(5) . ?
C11A H11A 0.9300 . ?
C11A C12A 1.379(5) . ?
C12A H12A 0.9300 . ?
C12A C13A 1.382(4) . ?
C13A H13A 0.9300 . ?

loop_
_geom_torsion_atom_site_label_1
_geom_torsion_atom_site_label_2
_geom_torsion_atom_site_label_3
_geom_torsion_atom_site_label_4
_geom_torsion
_geom_torsion_site_symmetry_1
_geom_torsion_site_symmetry_2
_geom_torsion_site_symmetry_3
_geom_torsion_site_symmetry_4
_geom_torsion_publ_flag
S1 C3 C4 C5 11.4(3) . . . . ?
S1 C3 C4 C8 -163.57(15) . . . . ?
F1 S1 C3 C2 -32.54(18) . . . . ?
F1 S1 C3 C4 147.07(17) . . . . ?
O1 S1 C3 C2 82.34(18) . . . . ?
O1 S1 C3 C4 -98.04(19) . . . . ?
O2 S1 C3 C2 -146.27(16) . . . . ?
O2 S1 C3 C4 33.3(2) . . . . ?
C1 C2 C3 S1 -156.28(18) . . . . ?
C1 C2 C3 C4 24.1(3) . . . . ?
C2 C3 C4 C5 -169.1(2) . . . . ?
C2 C3 C4 C8 16.0(3) . . . . ?
C3 C4 C5 F2 31.1(3) . . . . ?
C3 C4 C5 F3 149.1(2) . . . . ?
C3 C4 C5 F4 -93.1(3) . . . . ?
C3 C4 C8 C9 77.5(3) . . . . ?
C3 C4 C8 C13 -105.2(2) . . . . ?
C4 C8 C9 C10 178.55(19) . . . . ?
C4 C8 C13 C12 -179.88(19) . . . . ?
C5 C4 C8 C9 -98.2(2) . . . . ?
C5 C4 C8 C13 79.2(2) . . . . ?
C6 C2 C3 S1 -39.7(2) . . . . ?
C6 C2 C3 C4 140.8(2) . . . . ?
C7 C2 C3 S1 83.1(2) . . . . ?
C7 C2 C3 C4 -96.4(3) . . . . ?
C8 C4 C5 F2 -153.38(17) . . . . ?
C8 C4 C5 F3 -35.4(2) . . . . ?
C8 C4 C5 F4 82.4(2) . . . . ?
C8 C9 C10 C11 0.5(3) . . . . ?
C9 C8 C13 C12 -2.6(3) . . . . ?
C9 C10 C11 C12 -0.7(4) . . . . ?
C10 C11 C12 C13 -0.7(4) . . . . ?
C11 C12 C13 C8 2.4(3) . . . . ?
C13 C8 C9 C10 1.1(3) . . . . ?
S1A C3A C4A C5A 13.7(3) . . . . ?
S1A C3A C4A C8A -162.26(16) . . . . ?
F1A S1A C3A C2A -149.41(15) . . . . ?
F1A S1A C3A C4A 30.3(2) . . . . ?
O1A S1A C3A C2A 92.16(17) . . . . ?
O1A S1A C3A C4A -88.2(2) . . . . ?
O2A S1A C3A C2A -40.31(17) . . . . ?
O2A S1A C3A C4A 139.37(17) . . . . ?
C1A C2A C3A S1A -154.14(16) . . . . ?
C1A C2A C3A C4A 26.2(3) . . . . ?
C2A C3A C4A C5A -166.7(2) . . . . ?
C2A C3A C4A C8A 17.4(3) . . . . ?
C3A C4A C5A F2A 26.9(3) . . . . ?
C3A C4A C5A F3A 145.2(2) . . . . ?
C3A C4A C5A F4A -96.0(3) . . . . ?
C3A C4A C8A C9A 72.8(3) . . . . ?
C3A C4A C8A C13A -109.9(3) . . . . ?
C4A C8A C9A C10A 178.7(2) . . . . ?
C4A C8A C13A C12A -178.7(2) . . . . ?
C5A C4A C8A C9A -103.7(2) . . . . ?
C5A C4A C8A C13A 73.6(2) . . . . ?
C6A C2A C3A S1A -38.2(2) . . . . ?
C6A C2A C3A C4A 142.2(2) . . . . ?
C7A C2A C3A S1A 83.5(2) . . . . ?
C7A C2A C3A C4A -96.2(3) . . . . ?
C8A C4A C5A F2A -156.7(2) . . . . ?
C8A C4A C5A F3A -38.5(3) . . . . ?
C8A C4A C5A F4A 80.4(2) . . . . ?
C8A C9A C10A C11A 0.0(4) . . . . ?
C9A C8A C13A C12A -1.4(4) . . . . ?
C9A C10A C11A C12A -1.2(4) . . . . ?
C10A C11A C12A C13A 1.1(4) . . . . ?
C11A C12A C13A C8A 0.2(4) . . . . ?
C13A C8A C9A C10A 1.3(3) . . . . ?
